data_4312914
loop_
_publ_author_name
'W. G. Jackson'
'A. F. M. M. Rahman'
'D. C. Craig'

_publ_section_title
;
 The First Oxygen-Bonded Sulfenate Ion: Crystal and Molecular Structures
 of Bis(ethylenediamine)(2-pyridinesulfenato-O)cobalt(III) and
 Bis(ethylenediamine)(2-pyridinesulfinato-O)cobalt(III)
;
_journal_name_full 'Inorganic Chemistry'
_journal_page_first 383
_journal_page_last 388
_journal_paper_doi 10.1021/ic020207o
_journal_volume 42
_journal_year 2003
_chemical_formula_moiety 'C9 H20 Co N5 O1.83 S 2+,2(Cl O4 1-)'
_chemical_formula_sum 'C9 H20 Cl2 Co N5 O9.83 S'
_chemical_formula_weight 517.5
_chemical_name_systematic
;
3-rac-[Co(en)2(py-SO1.83-O](ClO4)2
;
_space_group_IT_number 2
_symmetry_cell_setting triclinic
_symmetry_space_group_name_Hall '-P 1'
_symmetry_space_group_name_H-M 'P -1'
_atom_type_scat_source 'International Tables for X-ray Crystallography, Vol. IV'
_audit_creation_method 'RAELSPUB and manual entry'
_cell_angle_alpha 96.43(3)
_cell_angle_beta 98.71(3)
_cell_angle_gamma 94.58(3)
_cell_formula_units_Z 2
_cell_length_a 8.684(5)
_cell_length_b 9.362(5)
_cell_length_c 11.787(6)
_cell_measurement_reflns_used 25
_cell_measurement_temperature 294
_cell_measurement_theta_max 20
_cell_measurement_theta_min 17
_cell_volume 936.7(9)
_computing_cell_refinement 'CAD4 Version 5.0, 1989'
_computing_data_collection 'CAD4 Version 5.0, 1989'
_computing_data_reduction 'Local program'
_computing_molecular_graphics 'ORTEP-II, (Johnson, 1976)'
_computing_publication_material 'Local programs'
_computing_structure_refinement 'RAELS, (Rae, 1989)'
_computing_structure_solution 'SIR92 (Altomare et al, 1994)'
_diffrn_measurement_device_type 'Nonius CAD-4'
_diffrn_measurement_method \w--2\q
_diffrn_radiation_type 'Mo K\a'
_diffrn_radiation_wavelength 0.71073
_diffrn_reflns_av_R_equivalents 0.016
_diffrn_reflns_limit_h_max 10
_diffrn_reflns_limit_h_min -10
_diffrn_reflns_limit_k_max 11
_diffrn_reflns_limit_k_min -11
_diffrn_reflns_limit_l_max 14
_diffrn_reflns_limit_l_min 0
_diffrn_reflns_number 3457
_diffrn_reflns_theta_max 25
_diffrn_standards_decay_% 0
_diffrn_standards_interval_time 30min
_diffrn_standards_number 1
_exptl_absorpt_coefficient_mu 1.366
_exptl_absorpt_correction_T_max 0.93
_exptl_absorpt_correction_T_min 0.84
_exptl_absorpt_correction_type analytical
_exptl_absorpt_process_details '(DeMeulenaer & Tompa, 1965)'
_exptl_crystal_colour red-green
_exptl_crystal_density_diffrn 1.83
_exptl_crystal_density_method 'not measured'
_exptl_crystal_description plate
_exptl_crystal_F_000 529.3
_exptl_crystal_size_max 0.13
_exptl_crystal_size_mid 0.10
_exptl_crystal_size_min 0.04
_refine_diff_density_max 0.90
_refine_diff_density_min -1.05
_refine_ls_extinction_method none
_refine_ls_goodness_of_fit_ref 1.88
_refine_ls_hydrogen_treatment noref
_refine_ls_number_parameters 207
_refine_ls_number_reflns 2576
_refine_ls_R_factor_gt 0.059
_refine_ls_shift/su_max 0.007
_refine_ls_structure_factor_coef F
_refine_ls_weighting_details 'w = 1/[\s^2^(F) + 0.0004F^2^]'
_refine_ls_weighting_scheme calc
_refine_ls_wR_factor_ref 0.076
_reflns_number_gt 2576
_reflns_number_total 3280
_reflns_threshold_expression I>2\s(I)
_cod_data_source_file ic020207o_s3.cif
_cod_data_source_block DDAN1(3)
_cod_original_cell_volume 936.7(8)
_cod_database_code 4312914

loop_
_symmetry_equiv_pos_site_id
_symmetry_equiv_pos_as_xyz
1 x,y,z
2 -x,-y,-z

loop_
_atom_site_label
_atom_site_fract_x
_atom_site_fract_y
_atom_site_fract_z
_atom_site_U_iso_or_equiv
_atom_site_adp_type
_atom_site_type_symbol
_atom_site_occupancy
Co 0.17371(8) 0.18416(7) 0.28659(6) 0.0253(2) Uani Co 1.0
S 0.0021(2) -0.1032(2) 0.1967(1) 0.0418(4) Uani S 1.0
O1 0.0202(4) 0.0277(4) 0.2906(3) 0.0366(9) Uani O 1.0
O2 -0.0925(6) -0.0708(6) 0.0896(5) 0.053(2) Uani O 0.83
N1 0.2863(5) 0.0393(5) 0.2096(4) 0.031(1) Uani N 1.0
C1 0.2016(7) -0.0891(6) 0.1704(5) 0.036(1) Uani C 1.0
C2 0.2607(8) -0.2049(7) 0.1161(6) 0.048(2) Uani C 1.0
C3 0.4172(10) -0.1905(8) 0.1037(6) 0.058(2) Uani C 1.0
C4 0.5066(8) -0.0622(8) 0.1462(6) 0.055(2) Uani C 1.0
C5 0.4386(7) 0.0498(7) 0.1977(6) 0.046(2) Uani C 1.0
N2 0.0630(5) 0.2292(5) 0.1395(4) 0.034(1) Uani N 1.0
N3 0.3233(5) 0.3499(5) 0.2765(4) 0.035(1) Uani N 1.0
C6 0.1401(9) 0.3593(9) 0.1052(7) 0.068(2) Uani C 1.0
C7 0.2999(9) 0.3841(9) 0.1557(7) 0.072(3) Uani C 1.0
N4 0.2754(5) 0.1436(5) 0.4365(4) 0.032(1) Uani N 1.0
N5 0.0523(5) 0.3074(5) 0.3747(4) 0.035(1) Uani N 1.0
C8 0.1849(7) 0.1925(6) 0.5279(5) 0.040(1) Uani C 1.0
C9 0.1283(7) 0.3355(6) 0.4975(5) 0.040(1) Uani C 1.0
Cl1A 0.7284(2) 0.4687(2) 0.1896(1) 0.042(2) Uani Cl 1.0
O1A 0.6755(5) 0.5055(5) 0.0780(2) 0.090(3) Uani O 1.0
O2A 0.7183(5) 0.3165(3) 0.1856(4) 0.109(4) Uani O 1.0
O3A 0.6339(4) 0.5259(5) 0.2680(3) 0.108(2) Uani O 1.0
O4A 0.8858(3) 0.5268(4) 0.2267(4) 0.086(3) Uani O 1.0
Cl1B 0.6873(1) 0.2630(1) 0.5467(1) 0.038(2) Uani Cl 1.0
O1B 0.7899(4) 0.3615(3) 0.6297(3) 0.074(1) Uani O 1.0
O2B 0.6019(4) 0.1663(3) 0.6038(3) 0.062(2) Uani O 1.0
O3B 0.7752(4) 0.1843(4) 0.4741(3) 0.103(4) Uani O 1.0
O4B 0.5821(4) 0.3401(4) 0.4790(3) 0.088(2) Uani O 1.0
HC2 0.1930 -0.2969 0.0863 0.048 Uani H 1.0
HC3 0.4646 -0.2724 0.0643 0.058 Uani H 1.0
HC4 0.6202 -0.0507 0.1395 0.055 Uani H 1.0
HC5 0.5045 0.1427 0.2277 0.046 Uani H 1.0
H1N2 -0.0472 0.2459 0.1481 0.034 Uani H 1.0
H2N2 0.0625 0.1460 0.0783 0.034 Uani H 1.0
H1N3 0.4327 0.3249 0.2986 0.035 Uani H 1.0
H2N3 0.3044 0.4352 0.3299 0.035 Uani H 1.0
H1C6 0.0854 0.4445 0.1304 0.068 Uani H 1.0
H2C6 0.1324 0.3473 0.0191 0.068 Uani H 1.0
H1C7 0.3369 0.4880 0.1554 0.072 Uani H 1.0
H2C7 0.3622 0.3218 0.1094 0.072 Uani H 1.0
H1N4 0.3832 0.1954 0.4543 0.032 Uani H 1.0
H2N4 0.2824 0.0372 0.4343 0.032 Uani H 1.0
H1N5 -0.0555 0.2584 0.3697 0.035 Uani H 1.0
H2N5 0.0459 0.4012 0.3419 0.035 Uani H 1.0
H1C8 0.2530 0.2067 0.6054 0.040 Uani H 1.0
H2C8 0.0938 0.1203 0.5284 0.040 Uani H 1.0
H1C9 0.2186 0.4114 0.5074 0.040 Uani H 1.0
H2C9 0.0513 0.3674 0.5478 0.040 Uani H 1.0

loop_
_atom_site_aniso_label
_atom_site_aniso_U_11
_atom_site_aniso_U_22
_atom_site_aniso_U_33
_atom_site_aniso_U_12
_atom_site_aniso_U_13
_atom_site_aniso_U_23
_atom_site_aniso_type_symbol
Co 0.0242(4) 0.0185(4) 0.0319(4) -0.0013(3) 0.0020(3) 0.0038(3) Co
S 0.0445(9) 0.0296(8) 0.0473(9) -0.0063(6) 0.0014(7) 0.0024(7) S
O1 0.032(2) 0.034(2) 0.043(2) -0.007(2) 0.005(2) 0.007(2) O
O2 0.049(4) 0.051(4) 0.053(4) 0.000(3) -0.005(3) -0.001(3) O
N1 0.035(3) 0.025(2) 0.034(3) 0.006(2) 0.007(2) 0.007(2) N
C1 0.044(3) 0.029(3) 0.036(3) 0.006(3) 0.002(3) 0.008(2) C
C2 0.062(4) 0.034(3) 0.047(4) 0.017(3) -0.001(3) 0.002(3) C
C3 0.074(5) 0.053(5) 0.052(4) 0.031(4) 0.013(4) 0.009(4) C
C4 0.050(4) 0.062(5) 0.064(4) 0.026(4) 0.021(4) 0.016(4) C
C5 0.043(4) 0.042(4) 0.058(4) 0.007(3) 0.018(3) 0.016(3) C
N2 0.036(3) 0.030(3) 0.033(3) 0.001(2) 0.001(2) 0.005(2) N
N3 0.035(3) 0.030(3) 0.041(3) -0.002(2) 0.003(2) 0.011(2) N
C6 0.064(5) 0.076(6) 0.059(5) -0.024(4) -0.011(4) 0.041(4) C
C7 0.061(5) 0.081(6) 0.071(5) -0.027(4) -0.013(4) 0.053(5) C
N4 0.031(2) 0.027(2) 0.038(3) 0.000(2) -0.001(2) 0.009(2) N
N5 0.035(3) 0.031(3) 0.037(3) 0.004(2) 0.007(2) -0.001(2) N
C8 0.048(4) 0.037(3) 0.033(3) -0.004(3) 0.003(3) 0.006(3) C
C9 0.045(4) 0.035(3) 0.038(3) 0.001(3) 0.006(3) -0.001(3) C
Cl1A 0.037(2) 0.043(2) 0.044(3) -0.001(1) 0.001(1) 0.012(1) Cl
O1A 0.105(3) 0.108(4) 0.054(4) 0.005(3) -0.012(2) 0.033(1) O
O2A 0.114(4) 0.045(2) 0.156(6) -0.002(2) -0.023(4) 0.027(2) O
O3A 0.081(3) 0.156(5) 0.086(2) 0.012(3) 0.037(3) -0.018(3) O
O4A 0.041(2) 0.090(3) 0.114(4) -0.009(1) -0.010(1) -0.003(3) O
Cl1B 0.031(2) 0.031(2) 0.051(3) -0.0015(7) -0.0028(6) 0.0104(6) Cl
O1B 0.054(2) 0.055(2) 0.095(4) -0.014(2) -0.021(2) -0.005(2) O
O2B 0.055(2) 0.058(2) 0.073(3) -0.010(1) 0.002(2) 0.032(2) O
O3B 0.078(3) 0.076(4) 0.155(5) -0.014(2) 0.063(3) -0.032(3) O
O4B 0.060(3) 0.068(2) 0.130(5) -0.011(2) -0.035(2) 0.062(2) O

loop_
_geom_angle_atom_site_label_1
_geom_angle_atom_site_label_2
_geom_angle_atom_site_label_3
_geom_angle
_geom_angle_site_symmetry_1
_geom_angle_site_symmetry_2
_geom_angle_site_symmetry_3
_geom_angle_publ_flag
O1 Co N1 85.7(2) 1_555 1_555 1_555 no
O1 Co N2 91.8(2) 1_555 1_555 1_555 no
O1 Co N3 176.8(2) 1_555 1_555 1_555 no
O1 Co N4 87.4(2) 1_555 1_555 1_555 no
O1 Co N5 87.8(2) 1_555 1_555 1_555 no
N1 Co N2 92.6(2) 1_555 1_555 1_555 no
N1 Co N3 95.5(2) 1_555 1_555 1_555 no
N1 Co N4 90.2(2) 1_555 1_555 1_555 no
N1 Co N5 172.2(2) 1_555 1_555 1_555 no
N2 Co N3 85.3(2) 1_555 1_555 1_555 no
N2 Co N4 177.1(2) 1_555 1_555 1_555 no
N2 Co N5 91.9(2) 1_555 1_555 1_555 no
N3 Co N4 95.5(2) 1_555 1_555 1_555 no
N3 Co N5 91.2(2) 1_555 1_555 1_555 no
N4 Co N5 85.3(2) 1_555 1_555 1_555 no
O1 S O2 110.0(3) 1_555 1_555 1_555 no
O1 S C1 97.0(2) 1_555 1_555 1_555 no
O2 S C1 105.4(3) 1_555 1_555 1_555 no
Co O1 S 118.6(2) 1_555 1_555 1_555 no
Co N1 C1 115.0(4) 1_555 1_555 1_555 no
Co N1 C5 127.8(4) 1_555 1_555 1_555 no
C1 N1 C5 117.1(5) 1_555 1_555 1_555 no
S C1 N1 115.8(4) 1_555 1_555 1_555 no
S C1 C2 120.5(5) 1_555 1_555 1_555 no
N1 C1 C2 123.7(6) 1_555 1_555 1_555 no
C1 C2 C3 118.0(6) 1_555 1_555 1_555 no
C2 C3 C4 119.2(6) 1_555 1_555 1_555 no
C3 C4 C5 119.5(6) 1_555 1_555 1_555 no
N1 C5 C4 122.5(6) 1_555 1_555 1_555 no
Co N2 C6 110.7(4) 1_555 1_555 1_555 no
Co N3 C7 108.4(4) 1_555 1_555 1_555 no
N2 C6 C7 112.0(6) 1_555 1_555 1_555 no
N3 C7 C6 111.0(6) 1_555 1_555 1_555 no
Co N4 C8 110.3(3) 1_555 1_555 1_555 no
Co N5 C9 109.9(3) 1_555 1_555 1_555 no
N4 C8 C9 105.7(5) 1_555 1_555 1_555 no
N5 C9 C8 105.8(5) 1_555 1_555 1_555 no
O1A Cl1A O2A 109.47 1_555 1_555 1_555 no

loop_
_geom_bond_atom_site_label_1
_geom_bond_atom_site_label_2
_geom_bond_distance
_geom_bond_site_symmetry_1
_geom_bond_site_symmetry_2
_geom_bond_publ_flag
Co O1 1.910(4) 1_555 1_555 no
Co N1 1.956(4) 1_555 1_555 no
Co N2 1.957(4) 1_555 1_555 no
Co N3 1.968(4) 1_555 1_555 no
Co N4 1.944(4) 1_555 1_555 no
Co N5 1.944(4) 1_555 1_555 no
S O1 1.538(4) 1_555 1_555 no
S O2 1.473(5) 1_555 1_555 no
S C1 1.803(6) 1_555 1_555 no
N1 C1 1.353(7) 1_555 1_555 no
N1 C5 1.348(7) 1_555 1_555 no
C1 C2 1.371(8) 1_555 1_555 no
C2 C3 1.386(10) 1_555 1_555 no
C3 C4 1.376(11) 1_555 1_555 no
C4 C5 1.372(9) 1_555 1_555 no
N2 C6 1.468(8) 1_555 1_555 no
N3 C7 1.482(8) 1_555 1_555 no
C6 C7 1.415(10) 1_555 1_555 no
N4 C8 1.480(7) 1_555 1_555 no
N5 C9 1.482(7) 1_555 1_555 no
C8 C9 1.523(8) 1_555 1_555 no
Cl1A O1A 1.415(2) 1_555 1_555 no
